data_4082256
loop_
_publ_author_name
'Pandarus, Valerica'
'Zargarian, Davit'

_publ_section_title
;
 New Pincer-Type Diphosphinito (POCOP) Complexes of Nickel
;
_journal_issue 17
_journal_name_full Organometallics
_journal_page_first 4321
_journal_paper_doi 10.1021/om700400x
_journal_volume 26
_journal_year 2007
_chemical_absolute_configuration rmad
_chemical_compound_source 'Synthesized by the authors. See text'
_chemical_formula_moiety 'C15 H33 Cl Ni O2 P2'
_chemical_formula_sum 'C15 H33 Cl Ni O2 P2'
_chemical_formula_weight 401.51
_chemical_name_systematic
; 
 ? 
;
_space_group_IT_number 19
_symmetry_cell_setting orthorhombic
_symmetry_space_group_name_Hall 'P 2ac 2ab'
_symmetry_space_group_name_H-M 'P 21 21 21'
_atom_sites_solution_hydrogens geom
_atom_sites_solution_primary direct
_atom_sites_solution_secondary difmap
_audit_creation_method SHELXL-97
_cell_angle_alpha 90.00
_cell_angle_beta 90.00
_cell_angle_gamma 90.00
_cell_formula_units_Z 4
_cell_length_a 8.7295(1)
_cell_length_b 13.9371(2)
_cell_length_c 17.0320(2)
_cell_measurement_reflns_used 6642
_cell_measurement_temperature 150(2)
_cell_measurement_theta_max 72.88
_cell_measurement_theta_min 2.59
_cell_volume 2072.18(5)
_computing_cell_refinement 'SMART (Bruker, 1999)'
_computing_data_collection 'SMART (Bruker, 1999)'
_computing_data_reduction 'SAINT (Bruker, 1999)'
_computing_molecular_graphics 'SHELXTL (Bruker, 1997)'
_computing_publication_material 'UdMX (local program)'
_computing_structure_refinement 'SHELXL97 (Sheldrick, 1997)'
_computing_structure_solution 'SHELXS97 (Sheldrick, 1997)'
_diffrn_ambient_temperature 150(2)
_diffrn_detector_area_resol_mean 5.5
_diffrn_measured_fraction_theta_full 0.996
_diffrn_measured_fraction_theta_max 0.996
_diffrn_measurement_device_type 'Bruker Smart 2000'
_diffrn_measurement_method \w
_diffrn_radiation_monochromator graphite
_diffrn_radiation_source 'Sealed Tube'
_diffrn_radiation_type CuK\a
_diffrn_radiation_wavelength 1.54178
_diffrn_reflns_av_R_equivalents 0.048
_diffrn_reflns_av_sigmaI/netI 0.0640
_diffrn_reflns_limit_h_max 10
_diffrn_reflns_limit_h_min -10
_diffrn_reflns_limit_k_max 17
_diffrn_reflns_limit_k_min -17
_diffrn_reflns_limit_l_max 21
_diffrn_reflns_limit_l_min -20
_diffrn_reflns_number 16799
_diffrn_reflns_theta_full 72.90
_diffrn_reflns_theta_max 72.90
_diffrn_reflns_theta_min 4.10
_diffrn_standards_decay_% -0.90
_diffrn_standards_number 207
_exptl_absorpt_coefficient_mu 4.003
_exptl_absorpt_correction_T_max 0.8400
_exptl_absorpt_correction_T_min 0.4500
_exptl_absorpt_correction_type multi-scan
_exptl_absorpt_process_details 'Sadabs (Sheldrick,1996)'
_exptl_crystal_colour yellow
_exptl_crystal_density_diffrn 1.287
_exptl_crystal_density_method 'not measured'
_exptl_crystal_description block
_exptl_crystal_F_000 856
_exptl_crystal_size_max 0.27
_exptl_crystal_size_mid 0.21
_exptl_crystal_size_min 0.06
_refine_diff_density_max 0.471
_refine_diff_density_min -0.271
_refine_diff_density_rms 0.073
_refine_ls_abs_structure_details 'Flack H D (1983), 1713 Friedel Pairs'
_refine_ls_abs_structure_Flack 0.01(2)
_refine_ls_extinction_method none
_refine_ls_goodness_of_fit_ref 1.013
_refine_ls_hydrogen_treatment constr
_refine_ls_matrix_type full
_refine_ls_number_parameters 198
_refine_ls_number_reflns 4078
_refine_ls_number_restraints 0
_refine_ls_restrained_S_all 1.013
_refine_ls_R_factor_all 0.0447
_refine_ls_R_factor_gt 0.0417
_refine_ls_shift/su_max 0.041
_refine_ls_shift/su_mean 0.002
_refine_ls_structure_factor_coef Fsqd
_refine_ls_weighting_details 'calc w=1/[\s^2^(Fo^2^)+(0.0547P)^2^] where P=(Fo^2^+2Fc^2^)/3'
_refine_ls_weighting_scheme calc
_refine_ls_wR_factor_gt 0.0900
_refine_ls_wR_factor_ref 0.0915
_reflns_number_gt 3800
_reflns_number_total 4078
_reflns_threshold_expression I>2\s(I)
_cod_data_source_file om700400xsup1.cif
_cod_data_source_block vale14
_cod_depositor_comments
;
The following automatic conversions were performed:

'_symmetry_cell_setting' value 'Orthorhombic' changed to
'orthorhombic' according to
/home/saulius/struct/CIF-dictionaries/cif_core.dic dictionary named
'cif_core.dic' version 2.4.2 from 2011-04-26.

'_geom_bond_publ_flag'
value 'Y' changed to 'y' according to
/home/saulius/struct/CIF-dictionaries/cif_core.dic dictionary named
'cif_core.dic' version 2.4.2 from 2011-04-26 (22
times).

'_geom_angle_publ_flag' value 'Y' changed to 'y' according
to /home/saulius/struct/CIF-dictionaries/cif_core.dic dictionary
named 'cif_core.dic' version 2.4.2 from 2011-04-26 (37
times).

'_geom_torsion_publ_flag' value 'Y' changed to 'y' according
to /home/saulius/struct/CIF-dictionaries/cif_core.dic dictionary
named 'cif_core.dic' version 2.4.2 from 2011-04-26 (58 times).

Automatic conversion script
Id: cif_fix_values 1891 2012-01-12 08:04:46Z andrius 
;
_cod_original_sg_symbol_H-M P212121
_cod_database_code 4082256

loop_
_symmetry_equiv_pos_as_xyz
'x, y, z'
'-x+1/2, -y, z+1/2'
'-x, y+1/2, -z+1/2'
'x+1/2, -y+1/2, -z'

loop_
_atom_site_label
_atom_site_type_symbol
_atom_site_fract_x
_atom_site_fract_y
_atom_site_fract_z
_atom_site_U_iso_or_equiv
_atom_site_adp_type
_atom_site_occupancy
_atom_site_symmetry_multiplicity
_atom_site_calc_flag
_atom_site_refinement_flags
Ni1 Ni 0.15133(5) 0.12751(3) 0.31015(2) 0.02311(12) Uani 1 1 d .
Cl1 Cl 0.06696(12) 0.27467(5) 0.33262(4) 0.0453(2) Uani 1 1 d .
P2 P 0.24113(8) 0.15501(5) 0.19475(4) 0.02654(15) Uani 1 1 d .
P1 P 0.08641(8) 0.06650(5) 0.42151(4) 0.02244(14) Uani 1 1 d .
O2 O 0.2899(3) 0.05213(16) 0.15720(12) 0.0398(5) Uani 1 1 d .
O1 O 0.1102(3) -0.04930(14) 0.41424(11) 0.0318(5) Uani 1 1 d .
C3 C 0.2404(5) -0.0277(2) 0.20499(18) 0.0421(8) Uani 1 1 d .
H3A H 0.3132 -0.0816 0.1984 0.051 Uiso 1 1 calc R
H3B H 0.1386 -0.0496 0.1868 0.051 Uiso 1 1 calc R
C2 C 0.2310(5) -0.0015(2) 0.29043(18) 0.0410(8) Uani 1 1 d .
H2 H 0.3390 -0.0011 0.3100 0.049 Uiso 1 1 calc R
C1 C 0.1498(4) -0.0788(2) 0.33661(17) 0.0386(7) Uani 1 1 d .
H1A H 0.0554 -0.0975 0.3083 0.046 Uiso 1 1 calc R
H1B H 0.2168 -0.1360 0.3397 0.046 Uiso 1 1 calc R
C7 C 0.1102(4) 0.2067(2) 0.12249(18) 0.0381(7) Uani 1 1 d .
H7 H 0.0847 0.2731 0.1403 0.046 Uiso 1 1 calc R
C6 C 0.4201(4) 0.2218(3) 0.1849(2) 0.0441(7) Uani 1 1 d .
H6 H 0.4574 0.2141 0.1297 0.053 Uiso 1 1 calc R
C5 C 0.2046(3) 0.0961(2) 0.50669(16) 0.0305(6) Uani 1 1 d .
H5 H 0.1853 0.0468 0.5482 0.037 Uiso 1 1 calc R
C4 C -0.1112(3) 0.0793(3) 0.45444(19) 0.0376(7) Uani 1 1 d .
H4 H -0.1266 0.1481 0.4690 0.045 Uiso 1 1 calc R
C14 C 0.1764(5) 0.2144(3) 0.03985(19) 0.0579(11) Uani 1 1 d .
H14A H 0.2092 0.1508 0.0220 0.087 Uiso 1 1 calc R
H14B H 0.2645 0.2580 0.0403 0.087 Uiso 1 1 calc R
H14C H 0.0980 0.2395 0.0041 0.087 Uiso 1 1 calc R
C15 C -0.0383(4) 0.1486(3) 0.1233(2) 0.0576(11) Uani 1 1 d .
H15A H -0.1148 0.1803 0.0901 0.086 Uiso 1 1 calc R
H15B H -0.0770 0.1442 0.1772 0.086 Uiso 1 1 calc R
H15C H -0.0184 0.0839 0.1031 0.086 Uiso 1 1 calc R
C13 C 0.3974(6) 0.3282(3) 0.2004(4) 0.0818(16) Uani 1 1 d .
H13A H 0.3536 0.3372 0.2529 0.123 Uiso 1 1 calc R
H13B H 0.3275 0.3550 0.1610 0.123 Uiso 1 1 calc R
H13C H 0.4963 0.3612 0.1973 0.123 Uiso 1 1 calc R
C12 C 0.5415(4) 0.1796(3) 0.2402(3) 0.0604(11) Uani 1 1 d .
H12A H 0.6393 0.2125 0.2319 0.091 Uiso 1 1 calc R
H12B H 0.5539 0.1110 0.2292 0.091 Uiso 1 1 calc R
H12C H 0.5087 0.1882 0.2948 0.091 Uiso 1 1 calc R
C11 C 0.3738(4) 0.0914(3) 0.48410(19) 0.0423(8) Uani 1 1 d .
H11A H 0.3954 0.1394 0.4436 0.063 Uiso 1 1 calc R
H11B H 0.3977 0.0273 0.4638 0.063 Uiso 1 1 calc R
H11C H 0.4370 0.1044 0.5305 0.063 Uiso 1 1 calc R
C10 C 0.1639(5) 0.1943(2) 0.54035(18) 0.0431(8) Uani 1 1 d .
H10A H 0.2399 0.2125 0.5800 0.065 Uiso 1 1 calc R
H10B H 0.0622 0.1915 0.5646 0.065 Uiso 1 1 calc R
H10C H 0.1635 0.2420 0.4981 0.065 Uiso 1 1 calc R
C9 C -0.2176(4) 0.0576(4) 0.3858(3) 0.0700(13) Uani 1 1 d .
H9A H -0.1986 -0.0077 0.3668 0.105 Uiso 1 1 calc R
H9B H -0.1985 0.1035 0.3433 0.105 Uiso 1 1 calc R
H9C H -0.3243 0.0631 0.4031 0.105 Uiso 1 1 calc R
C8 C -0.1484(5) 0.0195(3) 0.5265(3) 0.0632(12) Uani 1 1 d .
H8A H -0.2475 0.0396 0.5480 0.095 Uiso 1 1 calc R
H8B H -0.0685 0.0287 0.5662 0.095 Uiso 1 1 calc R
H8C H -0.1533 -0.0485 0.5119 0.095 Uiso 1 1 calc R

loop_
_atom_site_aniso_label
_atom_site_aniso_U_11
_atom_site_aniso_U_22
_atom_site_aniso_U_33
_atom_site_aniso_U_23
_atom_site_aniso_U_13
_atom_site_aniso_U_12
Ni1 0.0322(2) 0.0200(2) 0.0170(2) 0.00030(17) 0.00170(19) 0.00237(18)
Cl1 0.0771(6) 0.0276(3) 0.0313(3) 0.0035(3) 0.0139(4) 0.0192(4)
P2 0.0348(3) 0.0262(3) 0.0187(3) 0.0025(3) 0.0036(3) 0.0052(3)
P1 0.0260(3) 0.0227(3) 0.0187(3) 0.0021(2) 0.0011(3) -0.0001(3)
O2 0.0665(15) 0.0312(11) 0.0218(9) 0.0009(8) 0.0118(10) 0.0116(11)
O1 0.0460(12) 0.0243(9) 0.0250(9) 0.0025(8) 0.0029(9) -0.0017(8)
C3 0.072(2) 0.0257(14) 0.0283(15) -0.0006(11) 0.0071(16) 0.0073(15)
C2 0.067(2) 0.0244(14) 0.0318(16) 0.0016(11) 0.0102(15) 0.0024(15)
C1 0.063(2) 0.0215(13) 0.0314(14) -0.0004(11) 0.0076(16) -0.0034(15)
C7 0.0474(19) 0.0416(17) 0.0252(14) 0.0047(12) 0.0002(13) 0.0144(15)
C6 0.0390(16) 0.0499(19) 0.0433(17) 0.0112(16) 0.0076(16) -0.0016(15)
C5 0.0397(15) 0.0333(14) 0.0186(12) 0.0047(11) -0.0053(11) -0.0030(12)
C4 0.0312(15) 0.0424(17) 0.0390(17) 0.0043(14) 0.0059(13) 0.0009(13)
C14 0.073(3) 0.075(3) 0.0260(16) 0.0156(17) 0.0035(17) 0.023(2)
C15 0.048(2) 0.082(3) 0.044(2) 0.004(2) -0.0189(17) -0.002(2)
C13 0.069(3) 0.040(2) 0.137(5) 0.005(3) 0.012(3) -0.021(2)
C12 0.0358(18) 0.087(3) 0.058(2) 0.015(2) -0.0032(18) -0.006(2)
C11 0.0340(16) 0.059(2) 0.0338(16) 0.0031(14) -0.0094(13) -0.0079(15)
C10 0.068(2) 0.0321(15) 0.0292(15) -0.0043(12) -0.0051(16) -0.0066(17)
C9 0.0267(17) 0.102(4) 0.082(3) -0.006(3) -0.007(2) -0.006(2)
C8 0.0435(19) 0.073(3) 0.073(3) 0.025(2) 0.027(2) -0.003(2)

loop_
_atom_type_symbol
_atom_type_description
_atom_type_scat_dispersion_real
_atom_type_scat_dispersion_imag
_atom_type_scat_source
C C 0.0181 0.0091 'International Tables Vol C Tables 4.2.6.8 and 6.1.1.4'
H H 0.0000 0.0000 'International Tables Vol C Tables 4.2.6.8 and 6.1.1.4'
O O 0.0492 0.0322 'International Tables Vol C Tables 4.2.6.8 and 6.1.1.4'
P P 0.2955 0.4335 'International Tables Vol C Tables 4.2.6.8 and 6.1.1.4'
Cl Cl 0.3639 0.7018 'International Tables Vol C Tables 4.2.6.8 and 6.1.1.4'
Ni Ni -3.0029 0.5091 'International Tables Vol C Tables 4.2.6.8 and 6.1.1.4'

loop_
_geom_angle_atom_site_label_1
_geom_angle_atom_site_label_2
_geom_angle_atom_site_label_3
_geom_angle
_geom_angle_publ_flag
C2 NI1 P2 82.96(9) y
C2 NI1 P1 83.21(9) y
P2 NI1 P1 166.13(3) y
C2 NI1 CL1 178.63(13) y
P2 NI1 CL1 96.56(3) y
P1 NI1 CL1 97.24(3) y
O2 P2 C6 100.89(15) y
O2 P2 C7 104.26(14) y
C6 P2 C7 105.80(16) y
O2 P2 NI1 107.32(8) y
C6 P2 NI1 119.13(12) y
C7 P2 NI1 117.24(11) y
O1 P1 C4 103.90(14) y
O1 P1 C5 102.21(13) y
C4 P1 C5 105.54(15) y
O1 P1 NI1 106.87(8) y
C4 P1 NI1 118.78(11) y
C5 P1 NI1 117.48(10) y
C3 O2 P2 112.29(18) y
C1 O1 P1 112.68(17) y
O2 C3 C2 112.0(3) y
O2 C3 H3A 109.2 ?
C2 C3 H3A 109.2 ?
O2 C3 H3B 109.2 ?
C2 C3 H3B 109.2 ?
H3A C3 H3B 107.9 ?
C3 C2 C1 110.9(3) y
C3 C2 NI1 114.2(2) y
C1 C2 NI1 113.5(2) y
C3 C2 H2 105.8 ?
C1 C2 H2 105.8 ?
NI1 C2 H2 105.8 ?
O1 C1 C2 113.0(2) y
O1 C1 H1A 109 ?
C2 C1 H1A 109 ?
O1 C1 H1B 109 ?
C2 C1 H1B 109 ?
H1A C1 H1B 107.8 ?
C14 C7 C15 111.5(3) y
C14 C7 P2 114.4(2) y
C15 C7 P2 108.4(2) y
C14 C7 H7 107.4 ?
C15 C7 H7 107.4 ?
P2 C7 H7 107.4 ?
C13 C6 C12 110.9(4) y
C13 C6 P2 111.7(3) y
C12 C6 P2 109.8(2) y
C13 C6 H6 108.1 ?
C12 C6 H6 108.1 ?
P2 C6 H6 108.1 ?
C10 C5 C11 111.0(3) y
C10 C5 P1 111.7(2) y
C11 C5 P1 109.7(2) y
C10 C5 H5 108.1 ?
C11 C5 H5 108.1 ?
P1 C5 H5 108.1 ?
C8 C4 C9 112.4(3) y
C8 C4 P1 113.4(3) y
C9 C4 P1 108.8(3) y
C8 C4 H4 107.3 ?
C9 C4 H4 107.3 ?
P1 C4 H4 107.3 ?
C7 C14 H14A 109.5 ?
C7 C14 H14B 109.5 ?
H14A C14 H14B 109.5 ?
C7 C14 H14C 109.5 ?
H14A C14 H14C 109.5 ?
H14B C14 H14C 109.5 ?
C7 C15 H15A 109.5 ?
C7 C15 H15B 109.5 ?
H15A C15 H15B 109.5 ?
C7 C15 H15C 109.5 ?
H15A C15 H15C 109.5 ?
H15B C15 H15C 109.5 ?
C6 C13 H13A 109.5 ?
C6 C13 H13B 109.5 ?
H13A C13 H13B 109.5 ?
C6 C13 H13C 109.5 ?
H13A C13 H13C 109.5 ?
H13B C13 H13C 109.5 ?
C6 C12 H12A 109.5 ?
C6 C12 H12B 109.5 ?
H12A C12 H12B 109.5 ?
C6 C12 H12C 109.5 ?
H12A C12 H12C 109.5 ?
H12B C12 H12C 109.5 ?
C5 C11 H11A 109.5 ?
C5 C11 H11B 109.5 ?
H11A C11 H11B 109.5 ?
C5 C11 H11C 109.5 ?
H11A C11 H11C 109.5 ?
H11B C11 H11C 109.5 ?
C5 C10 H10A 109.5 ?
C5 C10 H10B 109.5 ?
H10A C10 H10B 109.5 ?
C5 C10 H10C 109.5 ?
H10A C10 H10C 109.5 ?
H10B C10 H10C 109.5 ?
C4 C9 H9A 109.5 ?
C4 C9 H9B 109.5 ?
H9A C9 H9B 109.5 ?
C4 C9 H9C 109.5 ?
H9A C9 H9C 109.5 ?
H9B C9 H9C 109.5 ?
C4 C8 H8A 109.5 ?
C4 C8 H8B 109.5 ?
H8A C8 H8B 109.5 ?
C4 C8 H8C 109.5 ?
H8A C8 H8C 109.5 ?
H8B C8 H8C 109.5 ?

loop_
_geom_bond_atom_site_label_1
_geom_bond_atom_site_label_2
_geom_bond_distance
_geom_bond_publ_flag
Ni1 C2 1.957(3) y
Ni1 P2 2.1504(8) y
Ni1 P1 2.1544(8) y
Ni1 Cl1 2.2125(8) y
P2 O2 1.627(2) y
P2 C6 1.826(3) y
P2 C7 1.827(3) y
P1 O1 1.632(2) y
P1 C4 1.822(3) y
P1 C5 1.827(3) y
O2 C3 1.445(4) y
O1 C1 1.427(3) y
C3 C2 1.503(4) y
C3 H3a 0.99 ?
C3 H3b 0.99 ?
C2 C1 1.510(4) y
C2 H2 1 ?
C1 H1a 0.99 ?
C1 H1b 0.99 ?
C7 C14 1.525(4) y
C7 C15 1.529(5) y
C7 H7 1 ?
C6 C13 1.520(5) y
C6 C12 1.535(5) y
C6 H6 1 ?
C5 C10 1.526(4) y
C5 C11 1.528(4) y
C5 H5 1 ?
C4 C8 1.519(5) y
C4 C9 1.523(5) y
C4 H4 1 ?
C14 H14a 0.98 ?
C14 H14b 0.98 ?
C14 H14c 0.98 ?
C15 H15a 0.98 ?
C15 H15b 0.98 ?
C15 H15c 0.98 ?
C13 H13a 0.98 ?
C13 H13b 0.98 ?
C13 H13c 0.98 ?
C12 H12a 0.98 ?
C12 H12b 0.98 ?
C12 H12c 0.98 ?
C11 H11a 0.98 ?
C11 H11b 0.98 ?
C11 H11c 0.98 ?
C10 H10a 0.98 ?
C10 H10b 0.98 ?
C10 H10c 0.98 ?
C9 H9a 0.98 ?
C9 H9b 0.98 ?
C9 H9c 0.98 ?
C8 H8a 0.98 ?
C8 H8b 0.98 ?
C8 H8c 0.98 ?

loop_
_geom_torsion_atom_site_label_1
_geom_torsion_atom_site_label_2
_geom_torsion_atom_site_label_3
_geom_torsion_atom_site_label_4
_geom_torsion
_geom_torsion_publ_flag
C2 NI1 P2 O2 9.70(16) y
P1 NI1 P2 O2 14.1(2) y
CL1 NI1 P2 O2 -171.59(11) y
C2 NI1 P2 C6 -103.89(18) y
P1 NI1 P2 C6 -99.5(2) y
CL1 NI1 P2 C6 74.82(14) y
C2 NI1 P2 C7 126.50(18) y
P1 NI1 P2 C7 130.88(18) y
CL1 NI1 P2 C7 -54.79(13) y
C2 NI1 P1 O1 -11.06(15) y
P2 NI1 P1 O1 -15.44(19) y
CL1 NI1 P1 O1 170.24(9) y
C2 NI1 P1 C4 -127.99(18) y
P2 NI1 P1 C4 -132.37(19) y
CL1 NI1 P1 C4 53.31(14) y
C2 NI1 P1 C5 102.95(17) y
P2 NI1 P1 C5 98.57(18) y
CL1 NI1 P1 C5 -75.75(12) y
C6 P2 O2 C3 133.8(3) y
C7 P2 O2 C3 -116.7(3) y
NI1 P2 O2 C3 8.4(3) y
C4 P1 O1 C1 120.2(2) y
C5 P1 O1 C1 -130.2(2) y
NI1 P1 O1 C1 -6.2(2) y
P2 O2 C3 C2 -28.9(4) y
O2 C3 C2 C1 168.7(3) y
O2 C3 C2 NI1 38.9(4) y
P2 NI1 C2 C3 -26.3(3) y
P1 NI1 C2 C3 154.7(3) y
P2 NI1 C2 C1 -154.8(3) y
P1 NI1 C2 C1 26.3(2) y
P1 O1 C1 C2 26.9(4) y
C3 C2 C1 O1 -168.0(3) y
NI1 C2 C1 O1 -37.9(4) y
O2 P2 C7 C14 -55.4(3) y
C6 P2 C7 C14 50.5(3) y
NI1 P2 C7 C14 -173.9(3) y
O2 P2 C7 C15 69.7(3) y
C6 P2 C7 C15 175.6(3) y
NI1 P2 C7 C15 -48.7(3) y
O2 P2 C6 C13 168.2(3) y
C7 P2 C6 C13 59.8(4) y
NI1 P2 C6 C13 -74.8(3) y
O2 P2 C6 C12 -68.3(3) y
C7 P2 C6 C12 -176.7(3) y
NI1 P2 C6 C12 48.7(3) y
O1 P1 C5 C10 -162.7(2) y
C4 P1 C5 C10 -54.3(3) y
NI1 P1 C5 C10 80.7(2) y
O1 P1 C5 C11 73.9(2) y
C4 P1 C5 C11 -177.7(2) y
NI1 P1 C5 C11 -42.7(3) y
O1 P1 C4 C8 51.9(3) y
C5 P1 C4 C8 -55.3(3) y
NI1 P1 C4 C8 170.4(3) y
O1 P1 C4 C9 -74.0(3) y
C5 P1 C4 C9 178.9(3) y
NI1 P1 C4 C9 44.5(3) y
